data_8100235
loop_
_publ_author_name
'J\"aschke, Britta'
'Jansen, Martin'

_publ_section_title
;
Crystal structure of 1,2-bis(trifluoromethanesulfonyloxy)disilane, 
[F~3~CSO~3~SiH~2~]~2~
;
_journal_issue 4
_journal_name_full 'Zeitschrift f\"ur Kristallographie - New Crystal Structures'
_journal_page_first 355
_journal_page_last 356
_journal_volume 219
_journal_year 2004
_chemical_formula_structural '[F~3~CSO~3~SiH~2~]~2'
_chemical_formula_sum 'C2 H4 F6 O6 S2 Si2'
_chemical_formula_weight 358.35
_chemical_melting_point 293
_space_group_IT_number 14
_symmetry_cell_setting monoclinic
_symmetry_space_group_name_Hall '-P 2ybc'
_symmetry_space_group_name_H-M 'P 1 21/c 1'
_cell_angle_alpha 90.00
_cell_angle_beta 110.751(1)
_cell_angle_gamma 90.00
_cell_formula_units_Z 2
_cell_length_a 9.020(1)
_cell_length_b 6.694(1)
_cell_length_c 10.615(1)
_cell_measurement_temperature 100(2)
_cell_volume 599.4(1)
_diffrn_ambient_temperature 100(2)
_exptl_crystal_density_diffrn 1.986
_cod_original_sg_symbol_H-M 'P 21/c'
_cod_database_code 8100235

loop_
_symmetry_equiv_pos_as_xyz
'x, y, z'
'-x, y+1/2, -z+1/2'
'-x, -y, -z'
'x, -y-1/2, z-1/2'

loop_
_atom_site_label
_atom_site_type_symbol
_atom_site_fract_x
_atom_site_fract_y
_atom_site_fract_z
_atom_site_U_iso_or_equiv
_atom_site_adp_type
_atom_site_occupancy
_atom_site_symmetry_multiplicity
_atom_site_Wyckoff_symbol
_atom_site_calc_flag
_atom_site_refinement_flags
_atom_site_disorder_assembly
_atom_site_disorder_group
S S 0.79307(4) 0.13526(5) 0.94911(3) 0.01963(13) Uani 1 4 e d . . .
Si Si 0.99875(5) 0.45801(6) 1.10746(4) 0.01887(13) Uani 1 4 e d . . .
O1 O 0.89472(12) 0.23050(15) 1.08155(10) 0.0216(2) Uani 1 4 e d . . .
F1 F 0.60998(13) 0.44106(14) 0.92398(12) 0.0369(3) Uani 1 4 e d . . .
O2 O 0.78287(14) -0.07397(16) 0.96423(12) 0.0285(3) Uani 1 4 e d . . .
F2 F 0.56083(12) 0.19745(15) 1.03624(11) 0.0338(2) Uani 1 4 e d . . .
O3 O 0.83357(14) 0.21466(16) 0.84002(10) 0.0260(2) Uani 1 4 e d . . .
F3 F 0.49069(13) 0.17582(18) 0.82009(12) 0.0442(3) Uani 1 4 e d . . .
C C 0.60007(19) 0.2431(2) 0.93113(16) 0.0269(3) Uani 1 4 e d . . .
H1 H 1.135(2) 0.397(3) 1.1995(19) 0.029(5) Uiso 1 4 e d . . .
H2 H 0.910(2) 0.576(3) 1.148(2) 0.029(5) Uiso 1 4 e d . . .

loop_
_atom_site_aniso_label
_atom_site_aniso_U_11
_atom_site_aniso_U_22
_atom_site_aniso_U_33
_atom_site_aniso_U_23
_atom_site_aniso_U_13
_atom_site_aniso_U_12
S 0.0237(2) 0.0171(2) 0.0207(2) -0.00130(11) 0.01112(14) -0.00015(12)
Si 0.0243(2) 0.0182(2) 0.0162(2) 0.00019(12) 0.00976(16) -0.00087(14)
O1 0.0273(5) 0.0208(5) 0.0184(5) 0.0007(4) 0.0101(4) -0.0028(4)
F1 0.0378(6) 0.0241(5) 0.0530(6) 0.0074(4) 0.0213(5) 0.0094(4)
O2 0.0357(6) 0.0178(5) 0.0344(6) -0.0021(4) 0.0154(5) -0.0006(4)
F2 0.0339(5) 0.0326(5) 0.0453(6) -0.0034(4) 0.0269(5) -0.0034(4)
O3 0.0334(6) 0.0274(5) 0.0212(5) -0.0025(4) 0.0144(4) -0.0037(4)
F3 0.0275(5) 0.0560(7) 0.0413(6) -0.0060(5) 0.0025(4) -0.0013(5)
C 0.0250(7) 0.0253(7) 0.0320(8) -0.0009(6) 0.0122(6) 0.0004(6)

loop_
_geom_bond_atom_site_label_1
_geom_bond_atom_site_label_2
_geom_bond_distance
_geom_bond_site_symmetry_2
_geom_bond_publ_flag
S O2 1.4164(12) . ?
S O3 1.4341(11) . ?
S O1 1.5199(10) . ?
S C 1.8310(16) . ?
Si O1 1.7586(11) . ?
Si Si 2.3574(7) 3_767 ?
Si H1 1.338(19) . ?
Si H2 1.304(19) . ?
F1 C 1.3323(19) . ?
F2 C 1.3202(19) . ?
F3 C 1.3196(19) . ?
